data_7150045
loop_
_publ_author_name
'Kawabata, Takeo'
'Majumdar, Swapan'
'Tsubaki, Kazunori'
'Monguchi, Daiki'

_publ_section_title
;
 Memory of chirality in intramolecular conjugate addition of enolates:
 a novel access to nitrogen heterocycles with contiguous quaternary and
 tertiary stereocenters.
;
_journal_issue 9
_journal_name_full 'Organic &amp; biomolecular chemistry'
_journal_page_first 1609
_journal_page_last 1611
_journal_paper_doi 10.1039/b416535g
_journal_volume 3
_journal_year 2005
_chemical_absolute_configuration rm
_chemical_formula_moiety 'C35 H36 N2 O4'
_chemical_formula_sum 'C35 H36 N2 O4'
_chemical_formula_weight 548.66
_chemical_name_systematic
;
?
;
_space_group_IT_number 4
_symmetry_cell_setting monoclinic
_symmetry_Int_Tables_number 4
_symmetry_space_group_name_Hall 'P 2yb'
_symmetry_space_group_name_H-M 'P 1 21 1'
_atom_sites_solution_hydrogens geom
_atom_sites_solution_primary direct
_atom_sites_solution_secondary difmap
_audit_creation_method SHELXL-97
_cell_angle_alpha 90.00
_cell_angle_beta 114.160(6)
_cell_angle_gamma 90.00
_cell_formula_units_Z 2
_cell_length_a 10.197(5)
_cell_length_b 16.139(8)
_cell_length_c 10.043(5)
_cell_measurement_temperature 93(2)
_cell_measurement_theta_max 25.5
_cell_measurement_theta_min 2.52
_cell_volume 1508.0(13)
_computing_cell_refinement CrystalClear
_computing_data_collection CrystalClear
_computing_data_reduction CrystalClear
_computing_structure_refinement 'SHELXL-97 (Sheldrick, 1997)'
_computing_structure_solution SIR-97
_diffrn_ambient_temperature 93(2)
_diffrn_detector_area_resol_mean 7.31
_diffrn_measured_fraction_theta_full 0.994
_diffrn_measured_fraction_theta_max 0.994
_diffrn_measurement_device_type 'Rigaku Mercury'
_diffrn_measurement_method \w
_diffrn_radiation_monochromator graphite
_diffrn_radiation_source 'fine-focus sealed tube'
_diffrn_radiation_type MoK\a
_diffrn_radiation_wavelength 0.71070
_diffrn_reflns_av_R_equivalents 0.0385
_diffrn_reflns_av_sigmaI/netI 0.0755
_diffrn_reflns_limit_h_max 12
_diffrn_reflns_limit_h_min -11
_diffrn_reflns_limit_k_max 19
_diffrn_reflns_limit_k_min -19
_diffrn_reflns_limit_l_max 12
_diffrn_reflns_limit_l_min -9
_diffrn_reflns_number 10224
_diffrn_reflns_theta_full 25.50
_diffrn_reflns_theta_max 25.50
_diffrn_reflns_theta_min 2.52
_exptl_absorpt_coefficient_mu 0.079
_exptl_absorpt_correction_T_max 0.9922
_exptl_absorpt_correction_T_min 0.9844
_exptl_absorpt_correction_type multi-scan
_exptl_absorpt_process_details 'Jacobson, R. (1998) Private communication'
_exptl_crystal_density_diffrn 1.208
_exptl_crystal_density_method 'not measured'
_exptl_crystal_F_000 584
_exptl_crystal_size_max 0.20
_exptl_crystal_size_mid 0.20
_exptl_crystal_size_min 0.10
_refine_diff_density_max 0.185
_refine_diff_density_min -0.192
_refine_diff_density_rms 0.046
_refine_ls_abs_structure_details 'Flack H D (1983), Acta Cryst. A39, 876-881'
_refine_ls_abs_structure_Flack -2.3(16)
_refine_ls_extinction_coef 0.018(2)
_refine_ls_extinction_expression Fc^*^=kFc[1+0.001xFc^2^\l^3^/sin(2\q)]^-1/4^
_refine_ls_extinction_method SHELXL
_refine_ls_goodness_of_fit_ref 1.103
_refine_ls_hydrogen_treatment mixed
_refine_ls_matrix_type full
_refine_ls_number_parameters 514
_refine_ls_number_reflns 5534
_refine_ls_number_restraints 1
_refine_ls_restrained_S_all 1.103
_refine_ls_R_factor_all 0.0875
_refine_ls_R_factor_gt 0.0621
_refine_ls_shift/su_max 0.000
_refine_ls_shift/su_mean 0.000
_refine_ls_structure_factor_coef Fsqd
_refine_ls_weighting_details 'calc w=1/[\s^2^(Fo^2^)+(0.0542P)^2^+0.1123P] where P=(Fo^2^+2Fc^2^)/3'
_refine_ls_weighting_scheme calc
_refine_ls_wR_factor_gt 0.1216
_refine_ls_wR_factor_ref 0.1359
_reflns_number_gt 4210
_reflns_number_total 5534
_reflns_threshold_expression >2sigma(I)
_cod_data_source_file b416535g.txt
_cod_data_source_block compound_1
_cod_original_sg_symbol_H-M 'P 21'
_cod_database_code 7150045

loop_
_symmetry_equiv_pos_as_xyz
'x, y, z'
'-x, y+1/2, -z'

loop_
_atom_site_label
_atom_site_type_symbol
_atom_site_fract_x
_atom_site_fract_y
_atom_site_fract_z
_atom_site_U_iso_or_equiv
_atom_site_adp_type
_atom_site_occupancy
_atom_site_symmetry_multiplicity
_atom_site_calc_flag
_atom_site_refinement_flags
_atom_site_disorder_assembly
_atom_site_disorder_group
N1 N 0.0736(3) 0.16035(16) 0.9490(3) 0.0268(7) Uani 1 1 d . . .
C1 C 0.0697(4) 0.2182(2) 1.0589(4) 0.0264(8) Uani 1 1 d . . .
C2 C 0.2002(4) 0.2748(2) 1.0825(4) 0.0283(8) Uani 1 1 d . . .
H1 H 0.280(3) 0.2409(18) 1.141(3) 0.003(7) Uiso 1 1 d . . .
C3 C 0.2021(4) 0.2771(2) 0.9298(4) 0.0283(8) Uani 1 1 d . . .
H2 H 0.123(4) 0.317(2) 0.869(4) 0.020(9) Uiso 1 1 d . . .
H3 H 0.298(4) 0.296(2) 0.936(4) 0.028(9) Uiso 1 1 d . . .
C4 C 0.1700(4) 0.1878(2) 0.8802(5) 0.0344(9) Uani 1 1 d . . .
H4 H 0.258(5) 0.156(3) 0.923(4) 0.044(12) Uiso 1 1 d . . .
H5 H 0.123(5) 0.178(3) 0.769(5) 0.057(13) Uiso 1 1 d . . .
C5 C -0.0769(4) 0.2635(2) 1.0118(4) 0.0258(8) Uani 1 1 d . . .
H6 H -0.062(3) 0.3156(19) 1.084(3) 0.012(8) Uiso 1 1 d . . .
H7 H -0.158(4) 0.224(2) 1.010(4) 0.043(11) Uiso 1 1 d . . .
C6 C -0.1426(4) 0.2970(2) 0.8576(4) 0.0265(8) Uani 1 1 d . . .
C7 C -0.1352(4) 0.3807(2) 0.8274(4) 0.0293(8) Uani 1 1 d . . .
H8 H -0.086(3) 0.418(2) 0.914(3) 0.018(8) Uiso 1 1 d . . .
C8 C -0.2010(4) 0.4103(2) 0.6843(4) 0.0342(9) Uani 1 1 d . . .
H9 H -0.189(4) 0.465(2) 0.665(4) 0.032(10) Uiso 1 1 d . . .
C9 C -0.2753(4) 0.3578(2) 0.5716(4) 0.0357(9) Uani 1 1 d . . .
H10 H -0.333(5) 0.381(3) 0.464(5) 0.054(12) Uiso 1 1 d . . .
C10 C -0.2863(4) 0.2750(2) 0.6000(4) 0.0358(9) Uani 1 1 d . . .
H11 H -0.329(4) 0.233(3) 0.522(4) 0.042(11) Uiso 1 1 d . . .
C11 C -0.2201(4) 0.2448(2) 0.7414(4) 0.0322(9) Uani 1 1 d . . .
H12 H -0.226(4) 0.184(2) 0.751(4) 0.030(10) Uiso 1 1 d . . .
C12 C 0.1062(4) 0.1722(2) 1.2028(5) 0.0369(10) Uani 1 1 d . A .
O1 O 0.1909(3) 0.11548(17) 1.2443(3) 0.0431(7) Uani 1 1 d . . .
O2 O 0.0396(3) 0.2055(2) 1.2792(3) 0.0621(10) Uani 1 1 d . . .
C13 C 0.1043(9) 0.1940(6) 1.4448(8) 0.042(2) Uani 0.553(8) 1 d P A 2
H13 H 0.0287 0.2066 1.4797 0.050 Uiso 0.553(8) 1 calc PR A 2
H14 H 0.1298 0.1348 1.4659 0.050 Uiso 0.553(8) 1 calc PR A 2
C14 C 0.2342(9) 0.2446(5) 1.5325(9) 0.053(3) Uani 0.553(8) 1 d P A 2
H15 H 0.2654 0.2317 1.6363 0.080 Uiso 0.553(8) 1 calc PR A 2
H16 H 0.2104 0.3036 1.5163 0.080 Uiso 0.553(8) 1 calc PR A 2
H17 H 0.3119 0.2316 1.5022 0.080 Uiso 0.553(8) 1 calc PR A 2
C15 C 0.0410(11) 0.1460(6) 1.3930(11) 0.035(3) Uani 0.447(8) 1 d P A 1
H18 H 0.0016 0.0916 1.3496 0.042 Uiso 0.447(8) 1 calc PR A 1
H19 H 0.1398 0.1381 1.4685 0.042 Uiso 0.447(8) 1 calc PR A 1
C16 C -0.0506(10) 0.1854(6) 1.4547(10) 0.044(3) Uani 0.447(8) 1 d P A 1
H20 H -0.0545 0.1506 1.5329 0.067 Uiso 0.447(8) 1 calc PR A 1
H21 H -0.1477 0.1923 1.3782 0.067 Uiso 0.447(8) 1 calc PR A 1
H22 H -0.0110 0.2398 1.4942 0.067 Uiso 0.447(8) 1 calc PR A 1
C17 C -0.0023(4) 0.0905(2) 0.9158(4) 0.0308(8) Uani 1 1 d . . .
O3 O -0.0876(3) 0.07212(15) 0.9717(3) 0.0339(6) Uani 1 1 d . . .
C18 C 0.0129(4) 0.0343(2) 0.8046(4) 0.0312(9) Uani 1 1 d . . .
C19 C 0.1385(4) -0.0122(2) 0.8398(5) 0.0339(9) Uani 1 1 d . . .
H23 H 0.223(5) -0.009(3) 0.945(5) 0.056(13) Uiso 1 1 d . . .
C20 C 0.1499(4) -0.0667(2) 0.7393(5) 0.0404(10) Uani 1 1 d . . .
H24 H 0.249(5) -0.102(3) 0.772(4) 0.057(12) Uiso 1 1 d . . .
C21 C 0.0399(5) -0.0730(3) 0.6010(5) 0.0450(11) Uani 1 1 d . . .
H25 H 0.039(4) -0.113(3) 0.524(4) 0.046(12) Uiso 1 1 d . . .
C22 C -0.0843(5) -0.0276(3) 0.5662(6) 0.0552(13) Uani 1 1 d . . .
H26 H -0.161(5) -0.028(3) 0.463(5) 0.049(13) Uiso 1 1 d . . .
C23 C -0.0966(5) 0.0254(3) 0.6685(5) 0.0466(12) Uani 1 1 d . . .
H27 H -0.173(5) 0.064(3) 0.652(5) 0.049(12) Uiso 1 1 d . . .
C24 C 0.2048(4) 0.3582(2) 1.1524(5) 0.0302(8) Uani 1 1 d . . .
H28 H 0.127(4) 0.390(2) 1.081(4) 0.024(9) Uiso 1 1 d . . .
H29 H 0.189(6) 0.355(3) 1.235(6) 0.083(18) Uiso 1 1 d . . .
C25 C 0.3516(4) 0.3987(2) 1.1935(4) 0.0272(8) Uani 1 1 d . . .
O4 O 0.4634(3) 0.35801(15) 1.2514(3) 0.0378(7) Uani 1 1 d . . .
N2 N 0.3491(3) 0.47882(17) 1.1620(3) 0.0273(7) Uani 1 1 d . . .
H30 H 0.262(6) 0.508(3) 1.123(6) 0.075(17) Uiso 1 1 d . . .
C26 C 0.4827(4) 0.5260(2) 1.1953(4) 0.0265(8) Uani 1 1 d . . .
H31 H 0.558(3) 0.486(2) 1.207(3) 0.017(8) Uiso 1 1 d . . .
C27 C 0.5264(5) 0.5708(3) 1.3403(4) 0.0375(10) Uani 1 1 d . . .
H32 H 0.543(4) 0.523(2) 1.427(4) 0.038(11) Uiso 1 1 d . . .
H33 H 0.449(4) 0.613(3) 1.348(4) 0.045(11) Uiso 1 1 d . . .
H34 H 0.615(5) 0.601(3) 1.364(5) 0.047(12) Uiso 1 1 d . . .
C28 C 0.4642(3) 0.5804(2) 1.0671(4) 0.0257(8) Uani 1 1 d . . .
C29 C 0.4458(4) 0.6644(2) 1.0699(4) 0.0281(8) Uani 1 1 d . . .
H35 H 0.447(3) 0.689(2) 1.164(4) 0.014(8) Uiso 1 1 d . . .
C30 C 0.4292(4) 0.7148(2) 0.9494(4) 0.0328(9) Uani 1 1 d . . .
H36 H 0.411(4) 0.775(3) 0.948(4) 0.042(11) Uiso 1 1 d . . .
C31 C 0.4338(4) 0.6806(2) 0.8269(5) 0.0343(9) Uani 1 1 d . . .
H37 H 0.412(4) 0.713(3) 0.736(5) 0.045(12) Uiso 1 1 d . . .
C32 C 0.4517(4) 0.5943(2) 0.8189(4) 0.0294(8) Uani 1 1 d . . .
C33 C 0.4552(4) 0.5582(3) 0.6909(5) 0.0389(10) Uani 1 1 d . . .
H38 H 0.448(5) 0.598(3) 0.590(6) 0.082(17) Uiso 1 1 d . . .
C34 C 0.4708(4) 0.4742(3) 0.6828(5) 0.0384(10) Uani 1 1 d . . .
H39 H 0.473(5) 0.450(3) 0.600(5) 0.063(14) Uiso 1 1 d . . .
C35 C 0.4830(4) 0.4229(3) 0.7993(4) 0.0364(9) Uani 1 1 d . . .
H40 H 0.492(4) 0.355(2) 0.795(4) 0.027(9) Uiso 1 1 d . . .
C36 C 0.4802(4) 0.4563(2) 0.9230(4) 0.0307(9) Uani 1 1 d . . .
H41 H 0.484(4) 0.422(2) 1.003(4) 0.034(10) Uiso 1 1 d . . .
C37 C 0.4653(4) 0.5430(2) 0.9381(4) 0.0273(8) Uani 1 1 d . . .

loop_
_atom_site_aniso_label
_atom_site_aniso_U_11
_atom_site_aniso_U_22
_atom_site_aniso_U_33
_atom_site_aniso_U_23
_atom_site_aniso_U_13
_atom_site_aniso_U_12
N1 0.0263(16) 0.0178(14) 0.0416(19) 0.0006(13) 0.0192(15) -0.0013(12)
C1 0.0258(18) 0.0252(18) 0.029(2) -0.0007(15) 0.0122(17) 0.0031(15)
C2 0.0239(19) 0.0240(19) 0.036(2) 0.0031(17) 0.0111(17) 0.0012(16)
C3 0.030(2) 0.0230(18) 0.036(2) 0.0007(16) 0.0173(18) -0.0035(16)
C4 0.031(2) 0.030(2) 0.050(3) -0.0039(19) 0.024(2) -0.0041(17)
C5 0.0189(18) 0.030(2) 0.028(2) 0.0033(16) 0.0089(15) 0.0034(15)
C6 0.0215(18) 0.0272(19) 0.031(2) -0.0026(16) 0.0108(16) 0.0005(14)
C7 0.029(2) 0.0263(19) 0.027(2) -0.0033(16) 0.0068(17) 0.0021(15)
C8 0.033(2) 0.028(2) 0.040(2) 0.0052(18) 0.0128(19) 0.0038(17)
C9 0.032(2) 0.041(2) 0.029(2) 0.0017(18) 0.0085(18) 0.0038(18)
C10 0.037(2) 0.030(2) 0.032(2) -0.0089(18) 0.0066(18) 0.0011(17)
C11 0.025(2) 0.028(2) 0.039(2) 0.0002(18) 0.0085(18) -0.0030(16)
C12 0.029(2) 0.031(2) 0.052(3) 0.0118(19) 0.019(2) 0.0020(17)
O1 0.0389(17) 0.0347(15) 0.055(2) 0.0152(14) 0.0187(15) 0.0105(13)
O2 0.061(2) 0.090(3) 0.050(2) 0.0442(18) 0.0385(18) 0.0438(19)
C13 0.044(5) 0.045(5) 0.033(5) 0.011(4) 0.013(4) 0.006(4)
C14 0.058(6) 0.042(5) 0.051(5) -0.001(4) 0.013(4) 0.009(4)
C15 0.045(6) 0.033(6) 0.034(6) 0.024(4) 0.022(5) 0.013(4)
C16 0.060(6) 0.043(5) 0.041(6) 0.008(5) 0.032(5) -0.001(5)
C17 0.0254(19) 0.029(2) 0.037(2) 0.0030(17) 0.0119(18) -0.0010(16)
O3 0.0309(15) 0.0296(13) 0.0420(16) -0.0030(12) 0.0159(13) -0.0076(11)
C18 0.0234(19) 0.0245(19) 0.048(2) -0.0022(17) 0.0165(18) -0.0039(15)
C19 0.027(2) 0.0249(19) 0.053(3) -0.0018(18) 0.019(2) -0.0033(16)
C20 0.034(2) 0.029(2) 0.065(3) -0.001(2) 0.027(2) -0.0007(18)
C21 0.045(3) 0.034(2) 0.060(3) -0.021(2) 0.027(2) -0.0101(19)
C22 0.039(3) 0.064(3) 0.061(3) -0.023(3) 0.018(3) 0.000(2)
C23 0.031(2) 0.043(3) 0.058(3) -0.017(2) 0.010(2) 0.003(2)
C24 0.029(2) 0.0265(19) 0.034(2) -0.0020(17) 0.0118(19) -0.0006(16)
C25 0.027(2) 0.0294(19) 0.0237(18) -0.0016(16) 0.0093(16) 0.0017(16)
O4 0.0277(14) 0.0237(13) 0.0485(18) 0.0004(12) 0.0021(13) 0.0005(11)
N2 0.0235(16) 0.0229(16) 0.0379(19) 0.0045(14) 0.0149(15) 0.0026(13)
C26 0.0222(19) 0.0294(19) 0.028(2) -0.0011(16) 0.0100(16) -0.0007(15)
C27 0.033(2) 0.044(2) 0.029(2) -0.0025(19) 0.0061(19) -0.001(2)
C28 0.0177(18) 0.0276(19) 0.034(2) -0.0017(16) 0.0122(16) -0.0042(14)
C29 0.0242(19) 0.0273(19) 0.034(2) -0.0036(16) 0.0131(17) -0.0046(15)
C30 0.027(2) 0.024(2) 0.043(2) 0.0044(17) 0.0104(18) -0.0043(16)
C31 0.029(2) 0.035(2) 0.037(2) 0.0087(19) 0.0117(19) -0.0033(17)
C32 0.0215(19) 0.033(2) 0.033(2) 0.0041(17) 0.0112(17) -0.0019(16)
C33 0.037(2) 0.044(2) 0.036(2) -0.002(2) 0.015(2) -0.0047(19)
C34 0.033(2) 0.051(3) 0.036(2) -0.005(2) 0.019(2) -0.0042(19)
C35 0.034(2) 0.036(2) 0.038(2) -0.0016(19) 0.0129(19) -0.0004(17)
C36 0.025(2) 0.032(2) 0.035(2) 0.0044(18) 0.0115(18) -0.0023(16)
C37 0.0178(18) 0.030(2) 0.034(2) 0.0034(16) 0.0108(16) -0.0004(14)

loop_
_atom_type_symbol
_atom_type_description
_atom_type_scat_dispersion_real
_atom_type_scat_dispersion_imag
_atom_type_scat_source
C C 0.0033 0.0016 'International Tables Vol C Tables 4.2.6.8 and 6.1.1.4'
H H 0.0000 0.0000 'International Tables Vol C Tables 4.2.6.8 and 6.1.1.4'
N N 0.0061 0.0033 'International Tables Vol C Tables 4.2.6.8 and 6.1.1.4'
O O 0.0106 0.0060 'International Tables Vol C Tables 4.2.6.8 and 6.1.1.4'

loop_
_geom_angle_atom_site_label_1
_geom_angle_atom_site_label_2
_geom_angle_atom_site_label_3
_geom_angle
_geom_angle_site_symmetry_1
_geom_angle_site_symmetry_3
_geom_angle_publ_flag
C17 N1 C1 122.6(3) . . ?
C17 N1 C4 124.4(3) . . ?
C1 N1 C4 113.0(3) . . ?
N1 C1 C12 109.4(3) . . ?
N1 C1 C2 101.8(3) . . ?
C12 C1 C2 106.3(3) . . ?
N1 C1 C5 113.0(3) . . ?
C12 C1 C5 110.4(3) . . ?
C2 C1 C5 115.4(3) . . ?
C24 C2 C3 115.5(3) . . ?
C24 C2 C1 117.2(3) . . ?
C3 C2 C1 102.8(3) . . ?
C24 C2 H1 111.7(17) . . ?
C3 C2 H1 105.6(16) . . ?
C1 C2 H1 102.5(17) . . ?
C4 C3 C2 102.4(3) . . ?
C4 C3 H2 113.2(19) . . ?
C2 C3 H2 106.3(19) . . ?
C4 C3 H3 112(2) . . ?
C2 C3 H3 111(2) . . ?
H2 C3 H3 111(3) . . ?
N1 C4 C3 103.1(3) . . ?
N1 C4 H4 108(2) . . ?
C3 C4 H4 109(2) . . ?
N1 C4 H5 111(2) . . ?
C3 C4 H5 116(3) . . ?
H4 C4 H5 110(3) . . ?
C6 C5 C1 116.6(3) . . ?
C6 C5 H6 107.0(16) . . ?
C1 C5 H6 108.0(16) . . ?
C6 C5 H7 100(2) . . ?
C1 C5 H7 112(2) . . ?
H6 C5 H7 112(3) . . ?
C11 C6 C7 117.8(3) . . ?
C11 C6 C5 120.2(3) . . ?
C7 C6 C5 121.9(3) . . ?
C6 C7 C8 120.6(3) . . ?
C6 C7 H8 116.2(18) . . ?
C8 C7 H8 123.1(18) . . ?
C9 C8 C7 120.6(4) . . ?
C9 C8 H9 119(2) . . ?
C7 C8 H9 120(2) . . ?
C8 C9 C10 119.5(4) . . ?
C8 C9 H10 121(2) . . ?
C10 C9 H10 119(2) . . ?
C9 C10 C11 120.3(4) . . ?
C9 C10 H11 123(2) . . ?
C11 C10 H11 116(2) . . ?
C10 C11 C6 121.1(3) . . ?
C10 C11 H12 115(2) . . ?
C6 C11 H12 124(2) . . ?
O1 C12 O2 124.6(4) . . ?
O1 C12 C1 123.9(3) . . ?
O2 C12 C1 111.4(3) . . ?
C12 O2 C15 109.7(4) . . ?
C12 O2 C13 119.0(4) . . ?
C15 O2 C13 38.9(4) . . ?
C14 C13 O2 117.2(7) . . ?
C14 C13 H13 108.0 . . ?
O2 C13 H13 108.0 . . ?
C14 C13 H14 108.0 . . ?
O2 C13 H14 108.0 . . ?
H13 C13 H14 107.2 . . ?
C13 C14 H15 109.5 . . ?
C13 C14 H16 109.5 . . ?
H15 C14 H16 109.5 . . ?
C13 C14 H17 109.5 . . ?
H15 C14 H17 109.5 . . ?
H16 C14 H17 109.5 . . ?
C16 C15 O2 103.8(6) . . ?
C16 C15 H18 111.0 . . ?
O2 C15 H18 111.0 . . ?
C16 C15 H19 111.0 . . ?
O2 C15 H19 111.0 . . ?
H18 C15 H19 109.0 . . ?
C15 C16 H20 109.5 . . ?
C15 C16 H21 109.5 . . ?
H20 C16 H21 109.5 . . ?
C15 C16 H22 109.5 . . ?
H20 C16 H22 109.5 . . ?
H21 C16 H22 109.5 . . ?
O3 C17 N1 122.0(3) . . ?
O3 C17 C18 119.7(3) . . ?
N1 C17 C18 118.3(3) . . ?
C23 C18 C19 118.8(4) . . ?
C23 C18 C17 121.1(3) . . ?
C19 C18 C17 120.0(4) . . ?
C20 C19 C18 120.0(4) . . ?
C20 C19 H23 119(2) . . ?
C18 C19 H23 121(2) . . ?
C19 C20 C21 120.3(4) . . ?
C19 C20 H24 118(2) . . ?
C21 C20 H24 122(2) . . ?
C22 C21 C20 119.8(4) . . ?
C22 C21 H25 115(2) . . ?
C20 C21 H25 125(2) . . ?
C21 C22 C23 119.6(5) . . ?
C21 C22 H26 120(2) . . ?
C23 C22 H26 120(2) . . ?
C18 C23 C22 121.4(4) . . ?
C18 C23 H27 112(3) . . ?
C22 C23 H27 126(3) . . ?
C2 C24 C25 110.3(3) . . ?
C2 C24 H28 105(2) . . ?
C25 C24 H28 113(2) . . ?
C2 C24 H29 113(4) . . ?
C25 C24 H29 107(3) . . ?
H28 C24 H29 107(4) . . ?
O4 C25 N2 123.6(3) . . ?
O4 C25 C24 120.9(3) . . ?
N2 C25 C24 115.6(3) . . ?
C25 N2 C26 121.5(3) . . ?
C25 N2 H30 121(3) . . ?
C26 N2 H30 118(3) . . ?
N2 C26 C28 109.1(3) . . ?
N2 C26 C27 110.2(3) . . ?
C28 C26 C27 115.3(3) . . ?
N2 C26 H31 107.0(18) . . ?
C28 C26 H31 107.9(19) . . ?
C27 C26 H31 107.1(19) . . ?
C26 C27 H32 108(2) . . ?
C26 C27 H33 116(2) . . ?
H32 C27 H33 105(3) . . ?
C26 C27 H34 111(2) . . ?
H32 C27 H34 109(3) . . ?
H33 C27 H34 108(3) . . ?
C29 C28 C37 119.1(3) . . ?
C29 C28 C26 122.0(3) . . ?
C37 C28 C26 119.0(3) . . ?
C28 C29 C30 121.5(4) . . ?
C28 C29 H35 116.7(19) . . ?
C30 C29 H35 121.8(18) . . ?
C31 C30 C29 120.2(4) . . ?
C31 C30 H36 117(2) . . ?
C29 C30 H36 122(2) . . ?
C30 C31 C32 120.2(4) . . ?
C30 C31 H37 122(2) . . ?
C32 C31 H37 117(2) . . ?
C31 C32 C37 119.9(3) . . ?
C31 C32 C33 120.5(4) . . ?
C37 C32 C33 119.6(3) . . ?
C34 C33 C32 120.3(4) . . ?
C34 C33 H38 117(2) . . ?
C32 C33 H38 122(2) . . ?
C33 C34 C35 120.6(4) . . ?
C33 C34 H39 121(3) . . ?
C35 C34 H39 118(3) . . ?
C36 C35 C34 120.0(4) . . ?
C36 C35 H40 117.8(19) . . ?
C34 C35 H40 122.2(19) . . ?
C35 C36 C37 121.9(4) . . ?
C35 C36 H41 122(2) . . ?
C37 C36 H41 116(2) . . ?
C32 C37 C36 117.6(3) . . ?
C32 C37 C28 119.0(3) . . ?
C36 C37 C28 123.4(3) . . ?

loop_
_geom_bond_atom_site_label_1
_geom_bond_atom_site_label_2
_geom_bond_distance
_geom_bond_site_symmetry_2
_geom_bond_publ_flag
N1 C17 1.330(4) . ?
N1 C1 1.460(4) . ?
N1 C4 1.481(5) . ?
C1 C12 1.529(5) . ?
C1 C2 1.550(5) . ?
C1 C5 1.554(5) . ?
C2 C24 1.511(5) . ?
C2 C3 1.542(5) . ?
C2 H1 0.95(3) . ?
C3 C4 1.516(5) . ?
C3 H2 1.02(3) . ?
C3 H3 1.00(4) . ?
C4 H4 0.97(4) . ?
C4 H5 1.03(5) . ?
C5 C6 1.513(5) . ?
C5 H6 1.08(3) . ?
C5 H7 1.03(4) . ?
C6 C11 1.393(5) . ?
C6 C7 1.393(5) . ?
C7 C8 1.399(5) . ?
C7 H8 1.01(3) . ?
C8 C9 1.368(5) . ?
C8 H9 0.92(4) . ?
C9 C10 1.381(5) . ?
C9 H10 1.07(4) . ?
C10 C11 1.388(6) . ?
C10 H11 0.99(4) . ?
C11 H12 0.99(4) . ?
C12 O1 1.209(4) . ?
C12 O2 1.328(5) . ?
O2 C15 1.488(8) . ?
O2 C13 1.529(8) . ?
C13 C14 1.498(12) . ?
C13 H13 0.9900 . ?
C13 H14 0.9900 . ?
C14 H15 0.9800 . ?
C14 H16 0.9800 . ?
C14 H17 0.9800 . ?
C15 C16 1.461(13) . ?
C15 H18 0.9900 . ?
C15 H19 0.9900 . ?
C16 H20 0.9800 . ?
C16 H21 0.9800 . ?
C16 H22 0.9800 . ?
C17 O3 1.249(4) . ?
C17 C18 1.495(5) . ?
C18 C23 1.373(6) . ?
C18 C19 1.400(5) . ?
C19 C20 1.378(6) . ?
C19 H23 1.06(5) . ?
C20 C21 1.386(6) . ?
C20 H24 1.09(4) . ?
C21 C22 1.379(6) . ?
C21 H25 0.99(4) . ?
C22 C23 1.381(6) . ?
C22 H26 1.01(4) . ?
C23 H27 0.96(5) . ?
C24 C25 1.527(5) . ?
C24 H28 0.97(4) . ?
C24 H29 0.91(5) . ?
C25 O4 1.236(4) . ?
C25 N2 1.329(4) . ?
N2 C26 1.474(4) . ?
N2 H30 0.94(5) . ?
C26 C28 1.505(5) . ?
C26 C27 1.520(5) . ?
C26 H31 0.98(3) . ?
C27 H32 1.12(4) . ?
C27 H33 1.07(4) . ?
C27 H34 0.97(4) . ?
C28 C29 1.372(5) . ?
C28 C37 1.433(5) . ?
C29 C30 1.409(5) . ?
C29 H35 1.02(3) . ?
C30 C31 1.367(6) . ?
C30 H36 0.99(4) . ?
C31 C32 1.411(5) . ?
C31 H37 0.99(4) . ?
C32 C37 1.415(5) . ?
C32 C33 1.425(6) . ?
C33 C34 1.371(6) . ?
C33 H38 1.18(5) . ?
C34 C35 1.397(6) . ?
C34 H39 0.93(5) . ?
C35 C36 1.365(5) . ?
C35 H40 1.10(4) . ?
C36 C37 1.423(5) . ?
C36 H41 0.96(4) . ?

loop_
_geom_torsion_atom_site_label_1
_geom_torsion_atom_site_label_2
_geom_torsion_atom_site_label_3
_geom_torsion_atom_site_label_4
_geom_torsion
_geom_torsion_site_symmetry_1
_geom_torsion_site_symmetry_2
_geom_torsion_site_symmetry_3
_geom_torsion_site_symmetry_4
_geom_torsion_publ_flag
C17 N1 C1 C12 54.4(4) . . . . ?
C4 N1 C1 C12 -125.5(3) . . . . ?
C17 N1 C1 C2 166.6(3) . . . . ?
C4 N1 C1 C2 -13.4(4) . . . . ?
C17 N1 C1 C5 -69.0(4) . . . . ?
C4 N1 C1 C5 111.0(3) . . . . ?
N1 C1 C2 C24 161.1(3) . . . . ?
C12 C1 C2 C24 -84.4(4) . . . . ?
C5 C1 C2 C24 38.3(5) . . . . ?
N1 C1 C2 C3 33.3(3) . . . . ?
C12 C1 C2 C3 147.8(3) . . . . ?
C5 C1 C2 C3 -89.5(3) . . . . ?
C24 C2 C3 C4 -170.3(3) . . . . ?
C1 C2 C3 C4 -41.4(3) . . . . ?
C17 N1 C4 C3 167.8(3) . . . . ?
C1 N1 C4 C3 -12.3(4) . . . . ?
C2 C3 C4 N1 32.8(4) . . . . ?
N1 C1 C5 C6 -44.9(4) . . . . ?
C12 C1 C5 C6 -167.8(3) . . . . ?
C2 C1 C5 C6 71.7(4) . . . . ?
C1 C5 C6 C11 81.9(4) . . . . ?
C1 C5 C6 C7 -101.8(4) . . . . ?
C11 C6 C7 C8 -1.4(5) . . . . ?
C5 C6 C7 C8 -177.9(3) . . . . ?
C6 C7 C8 C9 0.8(6) . . . . ?
C7 C8 C9 C10 0.5(6) . . . . ?
C8 C9 C10 C11 -1.2(6) . . . . ?
C9 C10 C11 C6 0.6(6) . . . . ?
C7 C6 C11 C10 0.8(5) . . . . ?
C5 C6 C11 C10 177.3(3) . . . . ?
N1 C1 C12 O1 34.5(5) . . . . ?
C2 C1 C12 O1 -74.7(5) . . . . ?
C5 C1 C12 O1 159.5(4) . . . . ?
N1 C1 C12 O2 -149.0(3) . . . . ?
C2 C1 C12 O2 101.8(4) . . . . ?
C5 C1 C12 O2 -24.1(4) . . . . ?
O1 C12 O2 C15 -20.5(7) . . . . ?
C1 C12 O2 C15 163.0(6) . . . . ?
O1 C12 O2 C13 21.1(7) . . . . ?
C1 C12 O2 C13 -155.3(5) . . . . ?
C12 O2 C13 C14 75.1(8) . . . . ?
C15 O2 C13 C14 160.9(12) . . . . ?
C12 O2 C15 C16 -172.8(7) . . . . ?
C13 O2 C15 C16 75.1(9) . . . . ?
C1 N1 C17 O3 3.7(5) . . . . ?
C4 N1 C17 O3 -176.4(4) . . . . ?
C1 N1 C17 C18 -178.2(3) . . . . ?
C4 N1 C17 C18 1.7(5) . . . . ?
O3 C17 C18 C23 69.1(5) . . . . ?
N1 C17 C18 C23 -109.1(4) . . . . ?
O3 C17 C18 C19 -109.0(4) . . . . ?
N1 C17 C18 C19 72.9(5) . . . . ?
C23 C18 C19 C20 -0.9(6) . . . . ?
C17 C18 C19 C20 177.2(3) . . . . ?
C18 C19 C20 C21 2.8(6) . . . . ?
C19 C20 C21 C22 -3.2(6) . . . . ?
C20 C21 C22 C23 1.6(7) . . . . ?
C19 C18 C23 C22 -0.7(6) . . . . ?
C17 C18 C23 C22 -178.8(4) . . . . ?
C21 C22 C23 C18 0.4(7) . . . . ?
C3 C2 C24 C25 -69.2(4) . . . . ?
C1 C2 C24 C25 169.4(3) . . . . ?
C2 C24 C25 O4 -43.2(5) . . . . ?
C2 C24 C25 N2 136.4(3) . . . . ?
O4 C25 N2 C26 -0.3(5) . . . . ?
C24 C25 N2 C26 -180.0(3) . . . . ?
C25 N2 C26 C28 136.4(3) . . . . ?
C25 N2 C26 C27 -96.1(4) . . . . ?
N2 C26 C28 C29 106.0(4) . . . . ?
C27 C26 C28 C29 -18.5(5) . . . . ?
N2 C26 C28 C37 -73.7(4) . . . . ?
C27 C26 C28 C37 161.8(3) . . . . ?
C37 C28 C29 C30 -0.6(5) . . . . ?
C26 C28 C29 C30 179.7(3) . . . . ?
C28 C29 C30 C31 -1.2(5) . . . . ?
C29 C30 C31 C32 1.5(5) . . . . ?
C30 C31 C32 C37 -0.1(5) . . . . ?
C30 C31 C32 C33 179.4(4) . . . . ?
C31 C32 C33 C34 -179.1(4) . . . . ?
C37 C32 C33 C34 0.4(5) . . . . ?
C32 C33 C34 C35 0.2(6) . . . . ?
C33 C34 C35 C36 -0.3(6) . . . . ?
C34 C35 C36 C37 -0.1(6) . . . . ?
C31 C32 C37 C36 178.8(3) . . . . ?
C33 C32 C37 C36 -0.8(5) . . . . ?
C31 C32 C37 C28 -1.6(5) . . . . ?
C33 C32 C37 C28 178.9(3) . . . . ?
C35 C36 C37 C32 0.7(5) . . . . ?
C35 C36 C37 C28 -179.0(3) . . . . ?
C29 C28 C37 C32 1.9(5) . . . . ?
C26 C28 C37 C32 -178.4(3) . . . . ?
C29 C28 C37 C36 -178.4(3) . . . . ?
C26 C28 C37 C36 1.3(5) . . . . ?
